data_4313031
loop_
_publ_author_name
'Franck Gascoin'
'Slavi C. Sevov'

_publ_section_title
;
 Synthesis and Characterization of Transition-Metal Zintl Phases:
 K10NbInAs6 and K9Nb2As6
;
_journal_name_full 'Inorganic Chemistry'
_journal_page_first 904
_journal_page_last 907
_journal_paper_doi 10.1021/ic020557a
_journal_volume 42
_journal_year 2003
_chemical_formula_moiety k10nbinas6
_chemical_formula_sum 'As6 In K10 Nb'
_chemical_formula_weight 1048.25
_chemical_name_common k10nbinas6
_chemical_name_systematic
;
   ?
;
_space_group_IT_number 14
_symmetry_cell_setting monoclinic
_symmetry_space_group_name_Hall '-P 2yn'
_symmetry_space_group_name_H-M 'P 1 21/n 1'
_atom_sites_solution_hydrogens geom
_atom_sites_solution_primary direct
_atom_sites_solution_secondary difmap
_audit_creation_method SHELXL-97
_cell_angle_alpha 90.00
_cell_angle_beta 91.112(9)
_cell_angle_gamma 90.00
_cell_formula_units_Z 2
_cell_length_a 9.1071(10)
_cell_length_b 8.2878(8)
_cell_length_c 15.1392(19)
_cell_measurement_temperature 293(2)
_cell_volume 1142.5(2)
_computing_cell_refinement CAD4_(Enraf-Nonius,_1977)
_computing_data_collection CAD4_(Enraf-Nonius,_1977)
_computing_data_reduction SDS_Package_(Enraf-Nonius,_1985)
_computing_molecular_graphics 'SHELXTL (Siemens, 1994)'
_computing_publication_material 'SHELXTL (Siemens, 1994)'
_computing_structure_refinement 'SHELXL-97 (Sheldrick, 1997)'
_computing_structure_solution 'SHELXS-97 (Sheldrick, 1990)'
_diffrn_ambient_temperature 293(2)
_diffrn_measured_fraction_theta_full 1.000
_diffrn_measured_fraction_theta_max 1.000
_diffrn_measurement_device_type Enraf_Nonius_CAD4
_diffrn_measurement_method omega-2theta
_diffrn_radiation_monochromator graphite
_diffrn_radiation_source 'fine-focus sealed tube'
_diffrn_radiation_type MoK\a
_diffrn_radiation_wavelength 0.71073
_diffrn_reflns_av_R_equivalents 0.0180
_diffrn_reflns_av_sigmaI/netI 0.0361
_diffrn_reflns_limit_h_max 10
_diffrn_reflns_limit_h_min 0
_diffrn_reflns_limit_k_max 9
_diffrn_reflns_limit_k_min 0
_diffrn_reflns_limit_l_max 17
_diffrn_reflns_limit_l_min -17
_diffrn_reflns_number 2146
_diffrn_reflns_theta_full 24.98
_diffrn_reflns_theta_max 24.98
_diffrn_reflns_theta_min 2.59
_diffrn_standards_interval_count 200
_diffrn_standards_interval_time 120
_diffrn_standards_number 3
_exptl_absorpt_coefficient_mu 11.936
_exptl_crystal_colour black
_exptl_crystal_density_diffrn 3.047
_exptl_crystal_density_meas ?
_exptl_crystal_density_method 'not measured'
_exptl_crystal_description plate
_exptl_crystal_F_000 956
_exptl_crystal_size_max 0.2
_exptl_crystal_size_mid 0.1
_exptl_crystal_size_min 0.02
_refine_diff_density_max 2.368
_refine_diff_density_min -2.295
_refine_diff_density_rms 0.324
_refine_ls_extinction_coef 0.0012(4)
_refine_ls_extinction_expression Fc^*^=kFc[1+0.001xFc^2^\l^3^/sin(2\q)]^-1/4^
_refine_ls_extinction_method SHELXL
_refine_ls_goodness_of_fit_ref 1.060
_refine_ls_hydrogen_treatment mixed
_refine_ls_matrix_type full
_refine_ls_number_parameters 83
_refine_ls_number_reflns 2013
_refine_ls_number_restraints 0
_refine_ls_restrained_S_all 1.060
_refine_ls_R_factor_all 0.0663
_refine_ls_R_factor_gt 0.0537
_refine_ls_shift/su_max 0.001
_refine_ls_shift/su_mean 0.000
_refine_ls_structure_factor_coef Fsqd
_refine_ls_weighting_details 'calc w=1/[\s^2^(Fo^2^)+(0.0958P)^2^+0.7953P] where P=(Fo^2^+2Fc^2^)/3'
_refine_ls_weighting_scheme calc
_refine_ls_wR_factor_gt 0.1296
_refine_ls_wR_factor_ref 0.1384
_reflns_number_gt 1663
_reflns_number_total 2013
_reflns_threshold_expression >2sigma(I)
_cod_data_source_file ic020557a_1.cif
_cod_data_source_block k10nbinas6
_cod_depositor_comments
;
The following automatic conversions were performed:

'_symmetry_cell_setting' value 'Monoclinic' changed to 'monoclinic'
according to the built-in table from CIF Core dictionary named
'cif_core.dic' version 2.4.1 from 2010-06-29.

Automatic conversion script
Id: cif_fix_values 1646 2011-03-28 12:23:43Z adriana 

The following automatic conversions were performed:

'_exptl_crystal_density_meas' value 'not measured' was changed to '?'
- the value is perceived as not measured.

Automatic conversion script
Id: cif_fix_values 3008 2015-01-20 13:52:24Z robertas 
;
_cod_original_cell_volume 1142.4(2)
_cod_database_code 4313031

loop_
_symmetry_equiv_pos_as_xyz
'x, y, z'
'-x+1/2, y+1/2, -z+1/2'
'-x, -y, -z'
'x-1/2, -y-1/2, z-1/2'

loop_
_atom_site_label
_atom_site_type_symbol
_atom_site_fract_x
_atom_site_fract_y
_atom_site_fract_z
_atom_site_U_iso_or_equiv
_atom_site_adp_type
_atom_site_occupancy
_atom_site_symmetry_multiplicity
_atom_site_calc_flag
_atom_site_refinement_flags
_atom_site_disorder_assembly
_atom_site_disorder_group
In In 0.42634(8) 0.13088(9) 0.91903(5) 0.0191(3) Uani 0.50 1 d P . .
Nb Nb 0.42634(8) 0.13088(9) 0.91903(5) 0.0191(3) Uani 0.50 1 d P . .
As1 As 0.56875(12) 0.21766(13) 0.78201(7) 0.0321(3) Uani 1 1 d . . .
As2 As 0.16276(11) 0.24530(12) 0.92176(6) 0.0268(3) Uani 1 1 d . . .
As3 As 0.57871(11) 0.18858(12) 1.06678(6) 0.0261(3) Uani 1 1 d . . .
K1 K 0.5814(3) -0.1714(3) 0.74096(16) 0.0368(6) Uani 1 1 d . . .
K2 K 0.1834(3) -0.0063(3) 1.09275(18) 0.0411(6) Uani 1 1 d . . .
K3 K 0.6625(3) 0.5136(3) 0.92517(19) 0.0462(7) Uani 1 1 d . . .
K4 K 0.9210(3) 0.3263(4) 1.08082(17) 0.0481(7) Uani 1 1 d . . .
K5 K 0.2001(3) -0.0140(3) 0.73996(17) 0.0379(6) Uani 1 1 d . . .

loop_
_atom_site_aniso_label
_atom_site_aniso_U_11
_atom_site_aniso_U_22
_atom_site_aniso_U_33
_atom_site_aniso_U_23
_atom_site_aniso_U_13
_atom_site_aniso_U_12
In 0.0214(4) 0.0136(4) 0.0223(4) -0.0027(3) 0.0007(3) 0.0001(3)
Nb 0.0214(4) 0.0136(4) 0.0223(4) -0.0027(3) 0.0007(3) 0.0001(3)
As1 0.0383(6) 0.0214(5) 0.0362(6) -0.0019(4) -0.0104(5) 0.0046(5)
As2 0.0353(6) 0.0233(6) 0.0217(5) 0.0020(4) 0.0034(4) 0.0016(4)
As3 0.0354(6) 0.0154(5) 0.0276(6) -0.0068(4) 0.0015(4) -0.0055(4)
K1 0.0369(13) 0.0371(13) 0.0367(13) -0.0106(11) 0.0070(10) -0.0023(10)
K2 0.0385(14) 0.0393(14) 0.0454(15) 0.0145(11) 0.0011(11) 0.0063(11)
K3 0.0550(16) 0.0268(13) 0.0561(17) -0.0116(11) -0.0147(13) 0.0053(11)
K4 0.0378(14) 0.071(2) 0.0356(14) -0.0044(13) 0.0029(11) 0.0056(13)
K5 0.0340(13) 0.0325(13) 0.0473(14) -0.0174(11) 0.0050(10) -0.0044(10)

loop_
_atom_type_symbol
_atom_type_description
_atom_type_scat_dispersion_real
_atom_type_scat_dispersion_imag
_atom_type_scat_source
K K 0.2009 0.2494 'International Tables Vol C Tables 4.2.6.8 and 6.1.1.4'
As As 0.0499 2.0058 'International Tables Vol C Tables 4.2.6.8 and 6.1.1.4'
Nb Nb -2.0727 0.6215 'International Tables Vol C Tables 4.2.6.8 and 6.1.1.4'
In In -0.7276 1.3100 'International Tables Vol C Tables 4.2.6.8 and 6.1.1.4'

loop_
_geom_angle_atom_site_label_1
_geom_angle_atom_site_label_2
_geom_angle_atom_site_label_3
_geom_angle
_geom_angle_site_symmetry_1
_geom_angle_site_symmetry_3
_geom_angle_publ_flag
As1 In As2 113.20(4) . . ?
As1 In As3 111.48(4) . . ?
As2 In As3 113.05(4) . . ?
As1 In As3 110.72(4) . 3_657 ?
As2 In As3 110.31(4) . 3_657 ?
As3 In As3 96.95(4) . 3_657 ?
As1 In K5 76.98(5) . . ?
As2 In K5 67.28(5) . . ?
As3 In K5 169.36(5) . . ?
As3 In K5 73.52(5) 3_657 . ?
As1 In K2 172.21(5) . . ?
As2 In K2 61.72(5) . . ?
As3 In K2 76.30(5) . . ?
As3 In K2 67.66(5) 3_657 . ?
K5 In K2 95.34(6) . . ?
As1 In K2 62.62(5) . 3_657 ?
As2 In K2 174.33(5) . 3_657 ?
As3 In K2 66.71(5) . 3_657 ?
As3 In K2 75.20(5) 3_657 3_657 ?
K5 In K2 114.08(6) . 3_657 ?
K2 In K2 122.87(4) . 3_657 ?
As1 In K3 59.75(5) . . ?
As2 In K3 102.54(5) . . ?
As3 In K3 63.01(5) . . ?
As3 In K3 146.45(5) 3_657 . ?
K5 In K3 127.62(6) . . ?
K2 In K3 126.01(7) . . ?
K2 In K3 72.16(6) 3_657 . ?
As1 In K3 113.18(6) . 3_667 ?
As2 In K3 60.34(5) . 3_667 ?
As3 In K3 57.38(5) . 3_667 ?
As3 In K3 134.86(6) 3_657 3_667 ?
K5 In K3 126.36(6) . 3_667 ?
K2 In K3 70.19(6) . 3_667 ?
K2 In K3 116.96(7) 3_657 3_667 ?
K3 In K3 58.60(8) . 3_667 ?
As1 In K5 56.41(5) . 2_556 ?
As2 In K5 58.47(4) . 2_556 ?
As3 In K5 121.33(5) . 2_556 ?
As3 In K5 141.69(5) 3_657 2_556 ?
K5 In K5 68.45(2) . 2_556 ?
K2 In K5 119.74(5) . 2_556 ?
K2 In K5 116.46(6) 3_657 2_556 ?
K3 In K5 63.65(6) . 2_556 ?
K3 In K5 75.09(6) 3_667 2_556 ?
As1 In K1 55.63(5) . . ?
As2 In K1 125.95(5) . . ?
As3 In K1 120.03(5) . . ?
As3 In K1 55.37(5) 3_657 . ?
K5 In K1 58.66(5) . . ?
K2 In K1 121.50(6) . . ?
K2 In K1 55.70(6) 3_657 . ?
K3 In K1 109.43(6) . . ?
K3 In K1 167.99(6) 3_667 . ?
K5 In K1 99.19(6) 2_556 . ?
As1 In As1 146.60(3) . 3_657 ?
As2 In As1 100.18(3) . 3_657 ?
As3 In As1 52.45(3) . 3_657 ?
As3 In As1 52.81(3) 3_657 3_657 ?
K5 In As1 116.94(5) . 3_657 ?
K2 In As1 38.79(4) . 3_657 ?
K2 In As1 84.17(4) 3_657 3_657 ?
K3 In As1 115.43(5) . 3_657 ?
K3 In As1 83.93(5) 3_667 3_657 ?
K5 In As1 155.52(4) 2_556 3_657 ?
K1 In As1 103.67(4) . 3_657 ?
In As1 K1 84.16(5) . . ?
In As1 K5 83.43(5) . 2_556 ?
K1 As1 K5 131.82(7) . 2_556 ?
In As1 K4 120.45(6) . 4_565 ?
K1 As1 K4 74.59(8) . 4_565 ?
K5 As1 K4 72.37(7) 2_556 4_565 ?
In As1 K1 131.16(6) . 2_656 ?
K1 As1 K1 102.32(6) . 2_656 ?
K5 As1 K1 120.55(7) 2_556 2_656 ?
K4 As1 K1 107.73(7) 4_565 2_656 ?
In As1 K3 79.07(6) . . ?
K1 As1 K3 145.68(7) . . ?
K5 As1 K3 75.78(7) 2_556 . ?
K4 As1 K3 139.58(8) 4_565 . ?
K1 As1 K3 68.68(7) 2_656 . ?
In As1 K2 75.29(5) . 3_657 ?
K1 As1 K2 64.86(7) . 3_657 ?
K5 As1 K2 151.67(8) 2_556 3_657 ?
K4 As1 K2 134.88(8) 4_565 3_657 ?
K1 As1 K2 64.93(6) 2_656 3_657 ?
K3 As1 K2 81.92(7) . 3_657 ?
In As1 K2 155.95(6) . 4_665 ?
K1 As1 K2 116.94(6) . 4_665 ?
K5 As1 K2 73.88(6) 2_556 4_665 ?
K4 As1 K2 60.17(7) 4_565 4_665 ?
K1 As1 K2 58.94(6) 2_656 4_665 ?
K3 As1 K2 87.59(7) . 4_665 ?
K2 As1 K2 122.82(5) 3_657 4_665 ?
In As1 K5 63.18(5) . . ?
K1 As1 K5 61.34(6) . . ?
K5 As1 K5 71.53(2) 2_556 . ?
K4 As1 K5 57.72(6) 4_565 . ?
K1 As1 K5 159.40(7) 2_656 . ?
K3 As1 K5 131.92(7) . . ?
K2 As1 K5 113.33(7) 3_657 . ?
K2 As1 K5 115.08(6) 4_665 . ?
In As1 As3 35.29(2) . 3_657 ?
K1 As1 As3 49.08(5) . 3_657 ?
K5 As1 As3 109.90(5) 2_556 3_657 ?
K4 As1 As3 106.06(6) 4_565 3_657 ?
K1 As1 As3 125.39(5) 2_656 3_657 ?
K3 As1 As3 107.77(6) . 3_657 ?
K2 As1 As3 60.75(5) 3_657 3_657 ?
K2 As1 As3 164.63(5) 4_665 3_657 ?
K5 As1 As3 54.98(5) . 3_657 ?
In As1 As2 33.49(3) . . ?
K1 As1 As2 100.31(5) . . ?
K5 As1 As2 51.26(5) 2_556 . ?
K4 As1 As2 96.88(5) 4_565 . ?
K1 As1 As2 150.13(6) 2_656 . ?
K3 As1 As2 81.64(6) . . ?
K2 As1 As2 108.69(6) 3_657 . ?
K2 As1 As2 125.09(5) 4_665 . ?
K5 As1 As2 50.40(4) . . ?
As3 As1 As2 59.98(3) 3_657 . ?
In As1 As3 34.88(3) . . ?
K1 As1 As3 97.70(5) . . ?
K5 As1 As3 97.97(5) 2_556 . ?
K4 As1 As3 155.32(6) 4_565 . ?
K1 As1 As3 96.76(5) 2_656 . ?
K3 As1 As3 53.03(5) . . ?
K2 As1 As3 54.15(5) 3_657 . ?
K2 As1 As3 140.27(5) 4_665 . ?
K5 As1 As3 97.85(5) . . ?
As3 As1 As3 54.94(3) 3_657 . ?
As2 As1 As3 60.88(3) . . ?
In As1 K3 140.50(5) . 2_646 ?
K1 As1 K3 57.37(6) . 2_646 ?
K5 As1 K3 127.68(6) 2_556 2_646 ?
K4 As1 K3 61.39(6) 4_565 2_646 ?
K1 As1 K3 58.79(6) 2_656 2_646 ?
K3 As1 K3 127.31(6) . 2_646 ?
K2 As1 K3 79.96(6) 3_657 2_646 ?
K2 As1 K3 63.00(5) 4_665 2_646 ?
K5 As1 K3 100.64(6) . 2_646 ?
As3 As1 K3 105.36(4) 3_657 2_646 ?
As2 As1 K3 151.03(5) . 2_646 ?
As3 As1 K3 134.11(5) . 2_646 ?
In As1 K1 112.88(4) . 1_565 ?
K1 As1 K1 161.73(7) . 1_565 ?
K5 As1 K1 48.81(5) 2_556 1_565 ?
K4 As1 K1 90.40(7) 4_565 1_565 ?
K1 As1 K1 71.96(6) 2_656 1_565 ?
K3 As1 K1 49.50(6) . 1_565 ?
K2 As1 K1 124.20(6) 3_657 1_565 ?
K2 As1 K1 45.03(5) 4_665 1_565 ?
K5 As1 K1 119.27(5) . 1_565 ?
As3 As1 K1 148.16(4) 3_657 1_565 ?
As2 As1 K1 91.64(3) . 1_565 ?
As3 As1 K1 100.19(4) . 1_565 ?
K3 As1 K1 106.45(5) 2_646 1_565 ?
In As1 In 33.40(3) . 3_657 ?
K1 As1 In 68.39(5) . 3_657 ?
K5 As1 In 116.04(5) 2_556 3_657 ?
K4 As1 In 135.20(6) 4_565 3_657 ?
K1 As1 In 104.10(5) 2_656 3_657 ?
K3 As1 In 81.47(5) . 3_657 ?
K2 As1 In 42.20(5) 3_657 3_657 ?
K2 As1 In 162.50(5) 4_665 3_657 ?
K5 As1 In 82.30(5) . 3_657 ?
As3 As1 In 29.272(17) 3_657 3_657 ?
As2 As1 In 66.87(2) . 3_657 ?
As3 As1 In 29.358(17) . 3_657 ?
K3 As1 In 113.73(4) 2_646 3_657 ?
K1 As1 In 129.55(4) 1_565 3_657 ?
In As1 Nb 33.40(3) . 3_657 ?
K1 As1 Nb 68.39(5) . 3_657 ?
K5 As1 Nb 116.04(5) 2_556 3_657 ?
K4 As1 Nb 135.20(6) 4_565 3_657 ?
K1 As1 Nb 104.10(5) 2_656 3_657 ?
K3 As1 Nb 81.47(5) . 3_657 ?
K2 As1 Nb 42.20(5) 3_657 3_657 ?
K2 As1 Nb 162.50(5) 4_665 3_657 ?
K5 As1 Nb 82.30(5) . 3_657 ?
As3 As1 Nb 29.272(17) 3_657 3_657 ?
As2 As1 Nb 66.87(2) . 3_657 ?
As3 As1 Nb 29.358(17) . 3_657 ?
K3 As1 Nb 113.73(4) 2_646 3_657 ?
K1 As1 Nb 129.55(4) 1_565 3_657 ?
In As1 Nb 0.00(2) 3_657 3_657 ?
In As1 As2 93.49(3) . 2_546 ?
K1 As1 As2 36.26(5) . 2_546 ?
K5 As1 As2 98.60(5) 2_556 2_546 ?
K4 As1 As2 41.34(6) 4_565 2_546 ?
K1 As1 As2 120.25(5) 2_656 2_546 ?
K3 As1 As2 171.05(6) . 2_546 ?
K2 As1 As2 101.11(5) 3_657 2_546 ?
K2 As1 As2 97.62(4) 4_665 2_546 ?
K5 As1 As2 39.16(4) . 2_546 ?
As3 As1 As2 67.25(2) 3_657 2_546 ?
As2 As1 As2 89.41(3) . 2_546 ?
As3 As1 As2 122.11(3) . 2_546 ?
K3 As1 As2 61.63(4) 2_646 2_546 ?
K1 As1 As2 131.35(4) 1_565 2_546 ?
In As1 As2 95.08(2) 3_657 2_546 ?
Nb As1 As2 95.08(2) 3_657 2_546 ?
In As1 As1 132.82(4) . 2_656 ?
K1 As1 As1 134.07(6) . 2_656 ?
K5 As1 As1 85.43(5) 2_556 2_656 ?
K4 As1 As1 99.08(6) 4_565 2_656 ?
K1 As1 As1 35.12(5) 2_656 2_656 ?
K3 As1 As1 53.76(6) . 2_656 ?
K2 As1 As1 95.38(6) 3_657 2_656 ?
K2 As1 As1 38.92(4) 4_665 2_656 ?
K5 As1 As1 150.95(5) . 2_656 ?
As3 As1 As1 153.50(4) 3_657 2_656 ?
As2 As1 As1 125.59(3) . 2_656 ?
As3 As1 As1 102.78(3) . 2_656 ?
K3 As1 As1 79.32(5) 2_646 2_656 ?
K1 As1 As1 36.97(3) 1_565 2_656 ?
In As1 As1 124.71(3) 3_657 2_656 ?
Nb As1 As1 124.71(3) 3_657 2_656 ?
As2 As1 As1 133.54(4) 2_546 2_656 ?
In As1 As1 104.48(3) . 2_646 ?
K1 As1 As1 35.80(4) . 2_646 ?
K5 As1 As1 161.59(6) 2_556 2_646 ?
K4 As1 As1 89.39(6) 4_565 2_646 ?
K1 As1 As1 66.72(5) 2_656 2_646 ?
K3 As1 As1 121.71(6) . 2_646 ?
K2 As1 As1 45.88(5) 3_657 2_646 ?
K2 As1 As1 99.55(5) 4_665 2_646 ?
K5 As1 As1 96.89(4) . 2_646 ?
As3 As1 As1 72.12(2) 3_657 2_646 ?
As2 As1 As1 131.59(3) . 2_646 ?
As3 As1 As1 97.78(3) . 2_646 ?
K3 As1 As1 38.62(4) 2_646 2_646 ?
K1 As1 As1 136.43(4) 1_565 2_646 ?
In As1 As1 75.12(2) 3_657 2_646 ?
Nb As1 As1 75.12(2) 3_657 2_646 ?
As2 As1 As1 64.742(19) 2_546 2_646 ?
As1 As1 As1 100.30(4) 2_656 2_646 ?
In As2 K2 75.15(5) . . ?
In As2 K1 131.79(6) . 2_556 ?
K2 As2 K1 136.58(7) . 2_556 ?
In As2 K4 134.98(6) . 1_455 ?
K2 As2 K4 66.15(7) . 1_455 ?
K1 As2 K4 92.91(7) 2_556 1_455 ?
In As2 K5 81.37(5) . 2_556 ?
K2 As2 K5 155.31(7) . 2_556 ?
K1 As2 K5 66.41(6) 2_556 2_556 ?
K4 As2 K5 130.60(8) 1_455 2_556 ?
In As2 K3 78.78(6) . 3_667 ?
K2 As2 K3 79.68(7) . 3_667 ?
K1 As2 K3 131.92(7) 2_556 3_667 ?
K4 As2 K3 72.62(8) 1_455 3_667 ?
K5 As2 K3 88.44(8) 2_556 3_667 ?
In As2 K5 70.04(5) . . ?
K2 As2 K5 102.79(7) . . ?
K1 As2 K5 67.91(7) 2_556 . ?
K4 As2 K5 139.28(7) 1_455 . ?
K5 As2 K5 75.71(3) 2_556 . ?
K3 As2 K5 146.65(7) 3_667 . ?
In As2 K4 123.64(6) . 3_667 ?
K2 As2 K4 129.04(7) . 3_667 ?
K1 As2 K4 69.83(6) 2_556 3_667 ?
K4 As2 K4 70.86(8) 1_455 3_667 ?
K5 As2 K4 60.04(6) 2_556 3_667 ?
K3 As2 K4 62.09(6) 3_667 3_667 ?
K5 As2 K4 127.82(7) . 3_667 ?
In As2 K2 126.12(6) . 3_557 ?
K2 As2 K2 75.37(7) . 3_557 ?
K1 As2 K2 61.23(6) 2_556 3_557 ?
K4 As2 K2 65.37(7) 1_455 3_557 ?
K5 As2 K2 126.11(7) 2_556 3_557 ?
K3 As2 K2 136.95(8) 3_667 3_557 ?
K5 As2 K2 73.94(6) . 3_557 ?
K4 As2 K2 110.00(6) 3_667 3_557 ?
In As2 As3 35.41(2) . 3_657 ?
K2 As2 As3 54.68(5) . 3_657 ?
K1 As2 As3 123.77(5) 2_556 3_657 ?
K4 As2 As3 120.26(6) 1_455 3_657 ?
K5 As2 As3 108.06(5) 2_556 3_657 ?
K3 As2 As3 102.33(5) 3_667 3_657 ?
K5 As2 As3 57.23(5) . 3_657 ?
K4 As2 As3 158.87(5) 3_667 3_657 ?
K2 As2 As3 91.13(5) 3_557 3_657 ?
In As2 As1 33.31(2) . . ?
K2 As2 As1 108.26(5) . . ?
K1 As2 As1 102.32(5) 2_556 . ?
K4 As2 As1 160.74(6) 1_455 . ?
K5 As2 As1 49.34(4) 2_556 . ?
K3 As2 As1 88.36(6) 3_667 . ?
K5 As2 As1 59.00(5) . . ?
K4 As2 As1 103.24(5) 3_667 . ?
K2 As2 As1 132.61(5) 3_557 . ?
As3 As2 As1 60.01(2) 3_657 . ?
In As2 As3 33.98(2) . . ?
K2 As2 As3 60.39(5) . . ?
K1 As2 As3 161.18(5) 2_556 . ?
K4 As2 As3 103.61(5) 1_455 . ?
K5 As2 As3 95.61(5) 2_556 . ?
K3 As2 As3 48.40(5) 3_667 . ?
K5 As2 As3 103.40(5) . . ?
K4 As2 As3 106.89(5) 3_667 . ?
K2 As2 As3 134.19(5) 3_557 . ?
As3 As2 As3 54.60(3) 3_657 . ?
As1 As2 As3 59.73(2) . . ?
In As2 K4 77.58(4) . 3_657 ?
K2 As2 K4 52.70(6) . 3_657 ?
K1 As2 K4 95.41(6) 2_556 3_657 ?
K4 As2 K4 95.56(7) 1_455 3_657 ?
K5 As2 K4 129.15(6) 2_556 3_657 ?
K3 As2 K4 130.73(6) 3_667 3_657 ?
K5 As2 K4 53.67(6) . 3_657 ?
K4 As2 K4 158.73(8) 3_667 3_657 ?
K2 As2 K4 48.74(5) 3_557 3_657 ?
As3 As2 K4 42.39(4) 3_657 3_657 ?
As1 As2 K4 94.67(4) . 3_657 ?
As3 As2 K4 91.94(4) . 3_657 ?
In As2 K3 47.61(4) . . ?
K2 As2 K3 103.30(6) . . ?
K1 As2 K3 119.95(6) 2_556 . ?
K4 As2 K3 120.39(7) 1_455 . ?
K5 As2 K3 53.81(6) 2_556 . ?
K3 As2 K3 48.09(8) 3_667 . ?
K5 As2 K3 100.13(6) . . ?
K4 As2 K3 76.07(5) 3_667 . ?
K2 As2 K3 173.26(6) 3_557 . ?
As3 As2 K3 82.85(4) 3_657 . ?
As1 As2 K3 41.20(4) . . ?
As3 As2 K3 43.24(4) . . ?
K4 As2 K3 125.18(5) 3_657 . ?
In As2 K3 175.52(5) . 1_455 ?
K2 As2 K3 107.70(6) . 1_455 ?
K1 As2 K3 48.32(5) 2_556 1_455 ?
K4 As2 K3 45.90(6) 1_455 1_455 ?
K5 As2 K3 95.30(6) 2_556 1_455 ?
K3 As2 K3 98.21(6) 3_667 1_455 ?
K5 As2 K3 112.14(6) . 1_455 ?
K4 As2 K3 51.89(5) 3_667 1_455 ?
K2 As2 K3 58.30(5) 3_557 1_455 ?
As3 As2 K3 149.06(4) 3_657 1_455 ?
As1 As2 K3 144.04(4) . 1_455 ?
As3 As2 K3 144.38(4) . 1_455 ?
K4 As2 K3 106.88(5) 3_657 1_455 ?
K3 As2 K3 127.93(5) . 1_455 ?
In As2 As3 84.97(3) . 3_667 ?
K2 As2 As3 121.05(6) . 3_667 ?
K1 As2 As3 97.50(5) 2_556 3_667 ?
K4 As2 As3 95.59(6) 1_455 3_667 ?
K5 As2 As3 48.05(5) 2_556 3_667 ?
K3 As2 As3 41.83(5) 3_667 3_667 ?
K5 As2 As3 121.48(5) . 3_667 ?
K4 As2 As3 38.80(5) 3_667 3_667 ?
K2 As2 As3 148.80(5) 3_557 3_667 ?
As3 As2 As3 120.07(3) 3_657 3_667 ?
As1 As2 As3 71.02(2) . 3_667 ?
As3 As2 As3 72.27(3) . 3_667 ?
K4 As2 As3 162.46(4) 3_657 3_667 ?
K3 As2 As3 37.35(3) . 3_667 ?
K3 As2 As3 90.58(4) 1_455 3_667 ?
In As2 As1 127.68(4) . 2_556 ?
K2 As2 As1 156.42(5) . 2_556 ?
K1 As2 As1 35.36(5) 2_556 2_556 ?
K4 As2 As1 90.60(6) 1_455 2_556 ?
K5 As2 As1 46.32(4) 2_556 2_556 ?
K3 As2 As1 97.75(5) 3_667 2_556 ?
K5 As2 As1 92.22(5) . 2_556 ?
K4 As2 As1 37.23(4) 3_667 2_556 ?
K2 As2 As1 91.80(4) 3_557 2_556 ?
As3 As2 As1 146.99(3) 3_657 2_556 ?
As1 As2 As1 95.03(3) . 2_556 ?
As3 As2 As1 133.79(3) . 2_556 ?
K4 As2 As1 130.71(4) 3_657 2_556 ?
K3 As2 As1 91.63(4) . 2_556 ?
K3 As2 As1 49.12(4) 1_455 2_556 ?
As3 As2 As1 62.61(2) 3_667 2_556 ?
In As2 In 32.76(3) . 3_657 ?
K2 As2 In 42.51(5) . 3_657 ?
K1 As2 In 152.75(5) 2_556 3_657 ?
K4 As2 In 104.68(5) 1_455 3_657 ?
K5 As2 In 113.42(5) 2_556 3_657 ?
K3 As2 In 74.12(5) 3_667 3_657 ?
K5 As2 In 85.39(5) . 3_657 ?
K4 As2 In 135.44(5) 3_667 3_657 ?
K2 As2 In 107.30(4) 3_557 3_657 ?
As3 As2 In 28.992(16) 3_657 3_657 ?
As1 As2 In 66.05(2) . 3_657 ?
As3 As2 In 29.178(16) . 3_657 ?
K4 As2 In 62.77(3) 3_657 3_657 ?
K3 As2 In 68.55(3) . 3_657 ?
K3 As2 In 149.69(4) 1_455 3_657 ?
As3 As2 In 101.23(2) 3_667 3_657 ?
As1 As2 In 159.18(3) 2_556 3_657 ?
In As2 Nb 32.76(3) . 3_657 ?
K2 As2 Nb 42.51(5) . 3_657 ?
K1 As2 Nb 152.75(5) 2_556 3_657 ?
K4 As2 Nb 104.68(5) 1_455 3_657 ?
K5 As2 Nb 113.42(5) 2_556 3_657 ?
K3 As2 Nb 74.12(5) 3_667 3_657 ?
K5 As2 Nb 85.39(5) . 3_657 ?
K4 As2 Nb 135.44(5) 3_667 3_657 ?
K2 As2 Nb 107.30(4) 3_557 3_657 ?
As3 As2 Nb 28.992(16) 3_657 3_657 ?
As1 As2 Nb 66.05(2) . 3_657 ?
As3 As2 Nb 29.178(16) . 3_657 ?
K4 As2 Nb 62.77(3) 3_657 3_657 ?
K3 As2 Nb 68.55(3) . 3_657 ?
K3 As2 Nb 149.69(4) 1_455 3_657 ?
As3 As2 Nb 101.23(2) 3_667 3_657 ?
As1 As2 Nb 159.18(3) 2_556 3_657 ?
In As2 Nb 0.00(2) 3_657 3_657 ?
In As3 Nb 83.04(4) . 3_657 ?
In As3 In 83.04(4) . 3_657 ?
Nb As3 In 0.00(4) 3_657 3_657 ?
In As3 K1 120.37(6) . 3_657 ?
Nb As3 K1 82.90(5) 3_657 3_657 ?
In As3 K1 82.90(5) 3_657 3_657 ?
In As3 K3 80.13(5) . 3_667 ?
Nb As3 K3 136.71(7) 3_657 3_667 ?
In As3 K3 136.71(7) 3_657 3_667 ?
K1 As3 K3 72.13(7) 3_657 3_667 ?
In As3 K4 126.20(6) . . ?
Nb As3 K4 110.79(7) 3_657 . ?
In As3 K4 110.79(7) 3_657 . ?
K1 As3 K4 112.98(7) 3_657 . ?
K3 As3 K4 111.36(8) 3_667 . ?
In As3 K3 75.03(5) . . ?
Nb As3 K3 144.35(6) 3_657 . ?
In As3 K3 144.35(6) 3_657 . ?
K1 As3 K3 132.49(7) 3_657 . ?
K3 As3 K3 66.75(9) 3_667 . ?
K4 As3 K3 64.12(7) . . ?
In As3 K2 70.80(5) . 3_657 ?
Nb As3 K2 69.41(5) 3_657 3_657 ?
In As3 K2 69.41(5) 3_657 3_657 ?
K1 As3 K2 149.10(7) 3_657 3_657 ?
K3 As3 K2 138.17(7) 3_667 3_657 ?
K4 As3 K2 67.16(7) . 3_657 ?
K3 As3 K2 76.91(6) . 3_657 ?
In As3 K5 147.16(5) . 3_657 ?
Nb As3 K5 64.45(4) 3_657 3_657 ?
In As3 K5 64.45(4) 3_657 3_657 ?
K1 As3 K5 62.58(6) 3_657 3_657 ?
K3 As3 K5 126.68(7) 3_667 3_657 ?
K4 As3 K5 66.39(6) . 3_657 ?
K3 As3 K5 129.69(6) . 3_657 ?
K2 As3 K5 92.27(6) 3_657 3_657 ?
In As3 K5 145.79(5) . 4_666 ?
Nb As3 K5 129.72(5) 3_657 4_666 ?
In As3 K5 129.72(5) 3_657 4_666 ?
K1 As3 K5 63.89(6) 3_657 4_666 ?
K3 As3 K5 68.88(6) 3_667 4_666 ?
K4 As3 K5 57.78(6) . 4_666 ?
K3 As3 K5 79.59(6) . 4_666 ?
K2 As3 K5 124.94(6) 3_657 4_666 ?
K5 As3 K5 66.91(2) 3_657 4_666 ?
In As3 K2 63.25(5) . . ?
Nb As3 K2 64.52(4) 3_657 . ?
In As3 K2 64.52(4) 3_657 . ?
K1 As3 K2 58.38(6) 3_657 . ?
K3 As3 K2 72.29(6) 3_667 . ?
K4 As3 K2 169.85(7) . . ?
K3 As3 K2 125.21(7) . . ?
K2 As3 K2 116.95(5) 3_657 . ?
K5 As3 K2 103.69(6) 3_657 . ?
K5 As3 K2 117.36(6) 4_666 . ?
In As3 As3 41.56(2) . 3_657 ?
Nb As3 As3 41.48(2) 3_657 3_657 ?
In As3 As3 41.48(2) 3_657 3_657 ?
K1 As3 As3 104.76(6) 3_657 3_657 ?
K3 As3 As3 111.85(6) 3_667 3_657 ?
K4 As3 As3 129.15(7) . 3_657 ?
K3 As3 As3 111.76(6) . 3_657 ?
K2 As3 As3 62.97(5) 3_657 3_657 ?
K5 As3 As3 105.81(5) 3_657 3_657 ?
K5 As3 As3 168.22(6) 4_666 3_657 ?
K2 As3 As3 53.99(5) . 3_657 ?
In As3 As2 99.23(3) . 3_657 ?
Nb As3 As2 34.28(2) 3_657 3_657 ?
In As3 As2 34.28(2) 3_657 3_657 ?
K1 As3 As2 100.38(5) 3_657 3_657 ?
K3 As3 As2 170.39(6) 3_667 3_657 ?
K4 As3 As2 76.85(6) . 3_657 ?
K3 As3 As2 122.49(6) . 3_657 ?
K2 As3 As2 48.79(4) 3_657 3_657 ?
K5 As3 As2 50.94(4) 3_657 3_657 ?
K5 As3 As2 113.75(4) 4_666 3_657 ?
K2 As3 As2 98.78(4) . 3_657 ?
As3 As3 As2 63.56(3) 3_657 3_657 ?
In As3 As1 98.28(3) . 3_657 ?
Nb As3 As1 33.98(3) 3_657 3_657 ?
In As3 As1 33.98(3) 3_657 3_657 ?
K1 As3 As1 49.13(5) 3_657 3_657 ?
K3 As3 As1 110.48(6) 3_667 3_657 ?
K4 As3 As1 122.49(6) . 3_657 ?
K3 As3 As1 173.00(5) . 3_657 ?
K2 As3 As1 103.08(5) 3_657 3_657 ?
K5 As3 As1 57.27(4) 3_657 3_657 ?
K5 As3 As1 105.70(4) 4_666 3_657 ?
K2 As3 As1 48.41(4) . 3_657 ?
As3 As3 As1 62.74(3) 3_657 3_657 ?
As2 As3 As1 60.02(3) 3_657 3_657 ?
In As3 As1 33.64(3) . . ?
Nb As3 As1 97.83(3) 3_657 . ?
In As3 As1 97.83(3) 3_657 . ?
K1 As3 As1 152.44(6) 3_657 . ?
K3 As3 As1 89.66(6) 3_667 . ?
K4 As3 As1 92.65(5) . . ?
K3 As3 As1 49.65(5) . . ?
K2 As3 As1 49.91(4) 3_657 . ?
K5 As3 As1 142.14(5) 3_657 . ?
K5 As3 As1 129.19(5) 4_666 . ?
K2 As3 As1 96.89(5) . . ?
As3 As3 As1 62.33(3) 3_657 . ?
As2 As3 As1 95.04(3) 3_657 . ?
As1 As3 As1 125.06(3) 3_657 . ?
In As3 As2 32.96(2) . . ?
Nb As3 As2 97.57(3) 3_657 . ?
In As3 As2 97.57(3) 3_657 . ?
K1 As3 As2 93.13(5) 3_657 . ?
K3 As3 As2 50.79(5) 3_667 . ?
K4 As3 As2 143.01(6) . . ?
K3 As3 As2 78.96(5) . . ?
K2 As3 As2 103.59(5) 3_657 . ?
K5 As3 As2 150.29(5) 3_657 . ?
K5 As3 As2 119.64(4) 4_666 . ?
K2 As3 As2 46.72(4) . . ?
As3 As3 As2 61.84(3) 3_657 . ?
As2 As3 As2 125.40(3) 3_657 . ?
As1 As3 As2 94.31(3) 3_657 . ?
As1 As3 As2 59.38(3) . . ?
In As3 As2 114.57(4) . 3_667 ?
Nb As3 As2 153.67(4) 3_657 3_667 ?
In As3 As2 153.67(4) 3_657 3_667 ?
K1 As3 As2 102.48(5) 3_657 3_667 ?
K3 As3 As2 68.28(5) 3_667 3_667 ?
K4 As3 As2 43.22(6) . 3_667 ?
K3 As3 As2 40.29(4) . 3_667 ?
K2 As3 As2 96.99(5) 3_657 3_667 ?
K5 As3 As2 94.82(4) 3_657 3_667 ?
K5 As3 As2 40.53(4) 4_666 3_667 ?
K2 As3 As2 140.05(5) . 3_667 ?
As3 As3 As2 151.22(4) 3_657 3_667 ?
As2 As3 As2 120.07(3) 3_657 3_667 ?
As1 As3 As2 145.72(3) 3_657 3_667 ?
As1 As3 As2 89.07(3) . 3_667 ?
As2 As3 As2 107.73(3) . 3_667 ?
In As3 As2 155.81(4) . 4_666 ?
Nb As3 As2 91.31(3) 3_657 4_666 ?
In As3 As2 91.31(3) 3_657 4_666 ?
K1 As3 As2 35.44(5) 3_657 4_666 ?
K3 As3 As2 88.24(5) 3_667 4_666 ?
K4 As3 As2 77.78(5) . 4_666 ?
K3 As3 As2 119.62(5) . 4_666 ?
K2 As3 As2 128.95(5) 3_657 4_666 ?
K5 As3 As2 38.44(4) 3_657 4_666 ?
K5 As3 As2 40.09(4) 4_666 4_666 ?
K2 As3 As2 93.07(5) . 4_666 ?
As3 As3 As2 128.61(4) 3_657 4_666 ?
As2 As3 As2 88.74(2) 3_657 4_666 ?
As1 As3 As2 65.96(2) 3_657 4_666 ?
As1 As3 As2 168.67(3) . 4_666 ?
As2 As3 As2 126.14(3) . 4_666 ?
As2 As3 As2 79.80(2) 3_667 4_666 ?
In As3 As1 157.71(4) . 4_666 ?
Nb As3 As1 96.17(3) 3_657 4_666 ?
In As3 As1 96.17(3) 3_657 4_666 ?
K1 As3 As1 81.43(5) 3_657 4_666 ?
K3 As3 As1 113.73(5) 3_667 4_666 ?
K4 As3 As1 33.75(5) . 4_666 ?
K3 As3 As1 93.95(5) . 4_666 ?
K2 As3 As1 87.99(5) 3_657 4_666 ?
K5 As3 As1 36.03(4) 3_657 4_666 ?
K5 As3 As1 44.99(4) 4_666 4_666 ?
K2 As3 As1 136.18(5) . 4_666 ?
As3 As3 As1 133.57(4) 3_657 4_666 ?
As2 As3 As1 70.04(2) 3_657 4_666 ?
As1 As3 As1 93.05(2) 3_657 4_666 ?
As1 As3 As1 125.57(3) . 4_666 ?
As2 As3 As1 164.48(3) . 4_666 ?
As2 As3 As1 59.914(19) 3_667 4_666 ?
As2 As3 As1 46.16(2) 4_666 4_666 ?
As3 K1 As1 81.79(6) 3_657 . ?
As3 K1 As1 121.41(8) 3_657 2_646 ?
As1 K1 As1 109.07(7) . 2_646 ?
As3 K1 As2 110.01(7) 3_657 2_546 ?
As1 K1 As2 108.39(8) . 2_546 ?
As1 K1 As2 119.09(7) 2_646 2_546 ?
As3 K1 K2 70.45(7) 3_657 3_657 ?
As1 K1 K2 59.17(6) . 3_657 ?
As1 K1 K2 68.19(7) 2_646 3_657 ?
As2 K1 K2 167.55(9) 2_546 3_657 ?
As3 K1 K2 129.85(9) 3_657 4_655 ?
As1 K1 K2 148.36(9) . 4_655 ?
As1 K1 K2 58.39(6) 2_646 4_655 ?
As2 K1 K2 64.40(6) 2_546 4_655 ?
K2 K1 K2 125.48(8) 3_657 4_655 ?
As3 K1 K5 65.61(6) 3_657 . ?
As1 K1 K5 67.64(6) . . ?
As1 K1 K5 172.33(10) 2_646 . ?
As2 K1 K5 57.51(6) 2_546 . ?
K2 K1 K5 113.87(8) 3_657 . ?
K2 K1 K5 120.54(9) 4_655 . ?
As3 K1 K3 153.64(9) 3_657 2_646 ?
As1 K1 K3 75.68(7) . 2_646 ?
As1 K1 K3 56.05(6) 2_646 2_646 ?
As2 K1 K3 90.20(7) 2_546 2_646 ?
K2 K1 K3 86.15(8) 3_657 2_646 ?
K2 K1 K3 73.66(7) 4_655 2_646 ?
K5 K1 K3 116.32(9) . 2_646 ?
As3 K1 K5 65.96(6) 3_657 2_546 ?
As1 K1 K5 133.27(8) . 2_546 ?
As1 K1 K5 116.34(8) 2_646 2_546 ?
As2 K1 K5 57.97(6) 2_546 2_546 ?
K2 K1 K5 129.84(9) 3_657 2_546 ?
K2 K1 K5 71.38(7) 4_655 2_546 ?
K5 K1 K5 68.53(5) . 2_546 ?
K3 K1 K5 140.34(9) 2_646 2_546 ?
As3 K1 K3 54.23(6) 3_657 1_545 ?
As1 K1 K3 122.08(8) . 1_545 ?
As1 K1 K3 73.79(7) 2_646 1_545 ?
As2 K1 K3 120.20(8) 2_546 1_545 ?
K2 K1 K3 70.68(7) 3_657 1_545 ?
K2 K1 K3 84.34(8) 4_655 1_545 ?
K5 K1 K3 113.87(9) . 1_545 ?
K3 K1 K3 129.68(8) 2_646 1_545 ?
K5 K1 K3 64.32(7) 2_546 1_545 ?
As3 K1 In 41.74(3) 3_657 . ?
As1 K1 In 40.21(4) . . ?
As1 K1 In 126.75(7) 2_646 . ?
As2 K1 In 112.93(7) 2_546 . ?
K2 K1 In 58.60(6) 3_657 . ?
K2 K1 In 170.92(9) 4_655 . ?
K5 K1 In 55.54(5) . . ?
K3 K1 In 115.36(8) 2_646 . ?
K5 K1 In 99.74(7) 2_546 . ?
K3 K1 In 90.10(7) 1_545 . ?
As2 K2 As1 141.50(9) . 3_657 ?
As2 K2 K1 108.22(8) . 3_657 ?
As1 K2 K1 55.96(6) 3_657 3_657 ?
As2 K2 As3 76.53(6) . 3_657 ?
As1 K2 As3 75.93(6) 3_657 3_657 ?
K1 K2 As3 106.45(8) 3_657 3_657 ?
As2 K2 K1 158.95(10) . 4_556 ?
As1 K2 K1 56.68(6) 3_657 4_556 ?
K1 K2 K1 91.42(7) 3_657 4_556 ?
As3 K2 K1 105.69(8) 3_657 4_556 ?
As2 K2 K4 57.40(6) . 1_455 ?
As1 K2 K4 147.40(10) 3_657 1_455 ?
K1 K2 K4 96.10(9) 3_657 1_455 ?
As3 K2 K4 133.18(9) 3_657 1_455 ?
K1 K2 K4 114.34(9) 4_556 1_455 ?
As2 K2 In 43.13(4) . . ?
As1 K2 In 99.02(7) 3_657 . ?
K1 K2 In 90.90(7) 3_657 . ?
As3 K2 In 42.94(4) 3_657 . ?
K1 K2 In 147.38(9) 4_556 . ?
K4 K2 In 97.74(7) 1_455 . ?
As2 K2 In 100.18(7) . 3_657 ?
As1 K2 In 42.09(4) 3_657 3_657 ?
K1 K2 In 65.70(6) 3_657 3_657 ?
As3 K2 In 42.49(4) 3_657 3_657 ?
K1 K2 In 94.70(7) 4_556 3_657 ?
K4 K2 In 146.61(9) 1_455 3_657 ?
In K2 In 57.13(4) . 3_657 ?
As2 K2 Nb 100.18(7) . 3_657 ?
As1 K2 Nb 42.09(4) 3_657 3_657 ?
K1 K2 Nb 65.70(6) 3_657 3_657 ?
As3 K2 Nb 42.49(4) 3_657 3_657 ?
K1 K2 Nb 94.70(7) 4_556 3_657 ?
K4 K2 Nb 146.61(9) 1_455 3_657 ?
In K2 Nb 57.13(4) . 3_657 ?
In K2 Nb 0.00(3) 3_657 3_657 ?
As2 K2 As2 104.63(7) . 3_557 ?
As1 K2 As2 108.07(7) 3_657 3_557 ?
K1 K2 As2 138.77(9) 3_657 3_557 ?
As3 K2 As2 104.85(7) 3_657 3_557 ?
K1 K2 As2 54.37(6) 4_556 3_557 ?
K4 K2 As2 81.16(7) 1_455 3_557 ?
In K2 As2 130.31(8) . 3_557 ?
In K2 As2 131.27(8) 3_657 3_557 ?
Nb K2 As2 131.27(8) 3_657 3_557 ?
As2 K2 K4 83.74(8) . 3_657 ?
As1 K2 K4 100.26(8) 3_657 3_657 ?
K1 K2 K4 154.10(10) 3_657 3_657 ?
As3 K2 K4 52.87(6) 3_657 3_657 ?
K1 K2 K4 81.45(8) 4_556 3_657 ?
K4 K2 K4 109.56(9) 1_455 3_657 ?
In K2 K4 82.39(7) . 3_657 ?
In K2 K4 89.96(7) 3_657 3_657 ?
Nb K2 K4 89.96(7) 3_657 3_657 ?
As2 K2 K4 52.74(6) 3_557 3_657 ?
As3 K3 As1 113.97(8) 3_667 . ?
As3 K3 As2 80.80(6) 3_667 3_667 ?
As1 K3 As2 165.22(9) . 3_667 ?
As3 K3 As3 113.25(9) 3_667 . ?
As1 K3 As3 77.32(6) . . ?
As2 K3 As3 97.88(7) 3_667 . ?
As3 K3 K4 135.63(10) 3_667 . ?
As1 K3 K4 104.96(8) . . ?
As2 K3 K4 61.69(7) 3_667 . ?
As3 K3 K4 55.10(7) . . ?
As3 K3 K3 59.51(7) 3_667 3_667 ?
As1 K3 K3 98.66(10) . 3_667 ?
As2 K3 K3 89.33(9) 3_667 3_667 ?
As3 K3 K3 53.74(7) . 3_667 ?
K4 K3 K3 95.21(11) . 3_667 ?
As3 K3 K1 138.11(10) 3_667 2_656 ?
As1 K3 K1 55.27(6) . 2_656 ?
As2 K3 K1 113.66(9) 3_667 2_656 ?
As3 K3 K1 103.73(7) . 2_656 ?
K4 K3 K1 81.88(8) . 2_656 ?
K3 K3 K1 151.15(12) 3_667 2_656 ?
As3 K3 In 104.21(8) 3_667 . ?
As1 K3 In 41.18(4) . . ?
As2 K3 In 138.74(9) 3_667 . ?
As3 K3 In 41.96(4) . . ?
K4 K3 In 91.05(8) . . ?
K3 K3 In 61.19(7) 3_667 . ?
K1 K3 In 90.08(7) 2_656 . ?
As3 K3 In 42.49(4) 3_667 3_667 ?
As1 K3 In 153.15(9) . 3_667 ?
As2 K3 In 40.88(3) 3_667 3_667 ?
As3 K3 In 99.23(8) . 3_667 ?
K4 K3 In 94.03(8) . 3_667 ?
K3 K3 In 60.21(7) 3_667 3_667 ?
K1 K3 In 148.41(9) 2_656 3_667 ?
In K3 In 121.40(8) . 3_667 ?
As3 K3 Nb 42.49(4) 3_667 3_667 ?
As1 K3 Nb 153.15(9) . 3_667 ?
As2 K3 Nb 40.88(3) 3_667 3_667 ?
As3 K3 Nb 99.23(8) . 3_667 ?
K4 K3 Nb 94.03(8) . 3_667 ?
K3 K3 Nb 60.21(7) 3_667 3_667 ?
K1 K3 Nb 148.41(9) 2_656 3_667 ?
In K3 Nb 121.40(8) . 3_667 ?
In K3 Nb 0.00(2) 3_667 3_667 ?
As3 K3 K1 53.64(5) 3_667 1_565 ?
As1 K3 K1 89.15(7) . 1_565 ?
As2 K3 K1 99.97(7) 3_667 1_565 ?
As3 K3 K1 155.23(9) . 1_565 ?
K4 K3 K1 149.62(11) . 1_565 ?
K3 K3 K1 109.35(11) 3_667 1_565 ?
K1 K3 K1 84.62(7) 2_656 1_565 ?
In K3 K1 116.13(8) . 1_565 ?
In K3 K1 83.49(6) 3_667 1_565 ?
Nb K3 K1 83.49(6) 3_667 1_565 ?
As3 K4 As1 112.54(8) . 4_666 ?
As3 K4 As2 120.81(9) . 1_655 ?
As1 K4 As2 112.02(8) 4_666 1_655 ?
As3 K4 K5 69.44(7) . 4_666 ?
As1 K4 K5 69.45(7) 4_666 4_666 ?
As2 K4 K5 165.18(12) 1_655 4_666 ?
As3 K4 As2 97.98(7) . 3_667 ?
As1 K4 As2 101.43(8) 4_666 3_667 ?
As2 K4 As2 109.14(8) 1_655 3_667 ?
K5 K4 As2 56.92(6) 4_666 3_667 ?
As3 K4 K3 60.78(7) . . ?
As1 K4 K3 152.06(10) 4_666 . ?
As2 K4 K3 92.62(8) 1_655 . ?
K5 K4 K3 83.36(9) 4_666 . ?
As2 K4 K3 56.21(6) 3_667 . ?
As3 K4 K2 110.86(10) . 1_655 ?
As1 K4 K2 67.61(7) 4_666 1_655 ?
As2 K4 K2 56.45(6) 1_655 1_655 ?
K5 K4 K2 132.86(10) 4_666 1_655 ?
As2 K4 K2 151.16(10) 3_667 1_655 ?
K3 K4 K2 140.12(10) . 1_655 ?
As3 K4 K2 59.97(6) . 3_657 ?
As1 K4 K2 129.88(10) 4_666 3_657 ?
As2 K4 K2 61.88(6) 1_655 3_657 ?
K5 K4 K2 129.41(10) 4_666 3_657 ?
As2 K4 K2 128.24(8) 3_667 3_657 ?
K3 K4 K2 72.77(7) . 3_657 ?
K2 K4 K2 70.44(9) 1_655 3_657 ?
As3 K4 K5 62.72(6) . 3_657 ?
As1 K4 K5 53.74(6) 4_666 3_657 ?
As2 K4 K5 124.07(10) 1_655 3_657 ?
K5 K4 K5 69.34(5) 4_666 3_657 ?
As2 K4 K5 126.20(8) 3_667 3_657 ?
K3 K4 K5 122.78(9) . 3_657 ?
K2 K4 K5 70.13(8) 1_655 3_657 ?
K2 K4 K5 87.04(8) 3_657 3_657 ?
As3 K4 K1 127.92(9) . 4_666 ?
As1 K4 K1 52.25(5) 4_666 4_666 ?
As2 K4 K1 109.86(8) 1_655 4_666 ?
K5 K4 K1 58.55(7) 4_666 4_666 ?
As2 K4 K1 51.88(6) 3_667 4_666 ?
K3 K4 K1 108.09(10) . 4_666 ?
K2 K4 K1 106.16(8) 1_655 4_666 ?
K2 K4 K1 171.71(9) 3_657 4_666 ?
K5 K4 K1 99.00(7) 3_657 4_666 ?
As3 K4 K3 174.97(9) . 3_767 ?
As1 K4 K3 72.04(7) 4_666 3_767 ?
As2 K4 K3 54.45(6) 1_655 3_767 ?
K5 K4 K3 114.85(10) 4_666 3_767 ?
As2 K4 K3 82.83(8) 3_667 3_767 ?
K3 K4 K3 116.26(9) . 3_767 ?
K2 K4 K3 68.49(7) 1_655 3_767 ?
K2 K4 K3 115.68(9) 3_657 3_767 ?
K5 K4 K3 120.74(9) 3_657 3_767 ?
K1 K4 K3 56.30(7) 4_666 3_767 ?
As3 K4 K4 123.25(11) . 3_767 ?
As1 K4 K4 119.19(12) 4_666 3_767 ?
As2 K4 K4 57.67(6) 1_655 3_767 ?
K5 K4 K4 108.20(12) 4_666 3_767 ?
As2 K4 K4 51.48(8) 3_667 3_767 ?
K3 K4 K4 62.64(9) . 3_767 ?
K2 K4 K4 109.01(10) 1_655 3_767 ?
K2 K4 K4 99.40(10) 3_657 3_767 ?
K5 K4 K4 172.87(12) 3_657 3_767 ?
K1 K4 K4 74.29(10) 4_666 3_767 ?
K3 K4 K4 53.62(7) 3_767 3_767 ?
As1 K5 As2 79.40(6) 2_546 2_546 ?
As1 K5 As2 113.94(8) 2_546 . ?
As2 K5 As2 164.07(8) 2_546 . ?
As1 K5 K4 130.98(9) 2_546 4_565 ?
As2 K5 K4 63.04(7) 2_546 4_565 ?
As2 K5 K4 109.28(8) . 4_565 ?
As1 K5 In 135.48(9) 2_546 . ?
As2 K5 In 121.73(7) 2_546 . ?
As2 K5 In 42.68(3) . . ?
K4 K5 In 92.40(7) 4_565 . ?
As1 K5 K1 116.97(8) 2_546 . ?
As2 K5 K1 56.08(5) 2_546 . ?
As2 K5 K1 108.47(8) . . ?
K4 K5 K1 67.16(8) 4_565 . ?
In K5 K1 65.79(6) . . ?
As1 K5 As3 101.58(7) 2_546 3_657 ?
As2 K5 As3 97.69(6) 2_546 3_657 ?
As2 K5 As3 71.83(5) . 3_657 ?
K4 K5 As3 113.10(8) 4_565 3_657 ?
In K5 As3 42.03(4) . 3_657 ?
K1 K5 As3 51.81(5) . 3_657 ?
As1 K5 K1 90.61(7) 2_546 2_556 ?
As2 K5 K1 137.74(9) 2_546 2_556 ?
As2 K5 K1 54.12(5) . 2_556 ?
K4 K5 K1 96.63(9) 4_565 2_556 ?
In K5 K1 94.02(7) . 2_556 ?
K1 K5 K1 152.37(9) . 2_556 ?
As3 K5 K1 124.57(8) 3_657 2_556 ?
As1 K5 As3 101.34(7) 2_546 4_565 ?
As2 K5 As3 91.42(7) 2_546 4_565 ?
As2 K5 As3 94.18(6) . 4_565 ?
K4 K5 As3 52.78(6) 4_565 4_565 ?
In K5 As3 115.33(6) . 4_565 ?
K1 K5 As3 119.89(8) . 4_565 ?
As3 K5 As3 156.53(7) 3_657 4_565 ?
K1 K5 As3 50.15(5) 2_556 4_565 ?
As1 K5 As1 167.13(9) 2_546 . ?
As2 K5 As1 94.53(6) 2_546 . ?
As2 K5 As1 70.60(5) . . ?
K4 K5 As1 52.83(6) 4_565 . ?
In K5 As1 39.84(3) . . ?
K1 K5 As1 51.03(5) . . ?
As3 K5 As1 67.76(5) 3_657 . ?
K1 K5 As1 101.36(7) 2_556 . ?
As3 K5 As1 90.07(6) 4_565 . ?
As1 K5 K4 53.89(6) 2_546 3_657 ?
As2 K5 K4 102.84(8) 2_546 3_657 ?
As2 K5 K4 80.16(7) . 3_657 ?
K4 K5 K4 159.12(10) 4_565 3_657 ?
In K5 K4 82.12(7) . 3_657 ?
K1 K5 K4 92.34(8) . 3_657 ?
As3 K5 K4 50.89(5) 3_657 3_657 ?
K1 K5 K4 103.82(8) 2_556 3_657 ?
As3 K5 K4 147.14(8) 4_565 3_657 ?
As1 K5 K4 117.61(8) . 3_657 ?

loop_
_geom_bond_atom_site_label_1
_geom_bond_atom_site_label_2
_geom_bond_distance
_geom_bond_site_symmetry_2
_geom_bond_publ_flag
In As1 2.5703(14) . ?
In As2 2.5821(12) . ?
In As3 2.6527(12) . ?
In As3 2.6568(12) 3_657 ?
In K5 3.580(3) . ?
In K2 3.651(3) . ?
In K2 3.709(3) 3_657 ?
In K3 3.833(3) . ?
In K3 3.869(3) 3_667 ?
In K5 3.959(2) 2_556 ?
In K1 3.960(2) . ?
In As1 5.3686(14) 3_657 ?
As1 K1 3.286(3) . ?
As1 K5 3.320(3) 2_556 ?
As1 K4 3.326(3) 4_565 ?
As1 K1 3.341(3) 2_656 ?
As1 K3 3.372(3) . ?
As1 K2 3.405(3) 3_657 ?
As1 K2 3.891(3) 4_665 ?
As1 K5 3.909(3) . ?
As1 As3 4.3010(16) 3_657 ?
As1 As2 4.3015(17) . ?
As1 As3 4.3171(16) . ?
As1 K3 4.357(3) 2_646 ?
As1 K1 5.103(3) 1_565 ?
As1 In 5.3686(14) 3_657 ?
As1 Nb 5.3686(14) 3_657 ?
As1 As2 5.3885(15) 2_546 ?
As1 As1 5.3976(16) 2_656 ?
As1 As1 5.3976(16) 2_646 ?
As2 K2 3.326(3) . ?
As2 K1 3.358(3) 2_556 ?
As2 K4 3.362(3) 1_455 ?
As2 K5 3.413(3) 2_556 ?
As2 K3 3.428(3) 3_667 ?
As2 K5 3.514(3) . ?
As2 K4 3.631(4) 3_667 ?
As2 K2 3.726(3) 3_557 ?
As2 As3 4.2998(15) 3_657 ?
As2 As3 4.3668(16) . ?
As2 K4 4.799(4) 3_657 ?
As2 K3 5.065(3) . ?
As2 K3 5.070(3) 1_455 ?
As2 As3 5.2508(15) 3_667 ?
As2 As1 5.3884(15) 2_556 ?
As2 In 5.4021(13) 3_657 ?
As2 Nb 5.4021(13) 3_657 ?
As3 Nb 2.6568(12) 3_657 ?
As3 In 2.6568(12) 3_657 ?
As3 K1 3.284(3) 3_657 ?
As3 K3 3.308(3) 3_667 ?
As3 K4 3.322(3) . ?
As3 K3 3.535(3) . ?
As3 K2 3.608(3) 3_657 ?
As3 K5 3.805(3) 3_657 ?
As3 K5 3.906(3) 4_666 ?
As3 K2 3.972(3) . ?
As3 As3 3.9752(19) 3_657 ?
As3 As2 4.2998(15) 3_657 ?
As3 As1 4.3010(16) 3_657 ?
As3 As2 5.2508(15) 3_667 ?
As3 As2 5.4412(15) 4_666 ?
As3 As1 5.5293(16) 4_666 ?
K1 As3 3.284(3) 3_657 ?
K1 As1 3.341(3) 2_646 ?
K1 As2 3.358(3) 2_546 ?
K1 K2 3.590(4) 3_657 ?
K1 K2 3.622(3) 4_655 ?
K1 K5 3.709(4) . ?
K1 K3 3.787(4) 2_646 ?
K1 K5 3.841(4) 2_546 ?
K1 K3 3.881(4) 1_545 ?
K2 As1 3.405(3) 3_657 ?
K2 K1 3.590(4) 3_657 ?
K2 As3 3.607(3) 3_657 ?
K2 K1 3.622(3) 4_556 ?
K2 K4 3.650(4) 1_455 ?
K2 In 3.709(3) 3_657 ?
K2 Nb 3.709(3) 3_657 ?
K2 As2 3.726(3) 3_557 ?
K2 K4 3.840(4) 3_657 ?
K3 As3 3.308(3) 3_667 ?
K3 As2 3.428(3) 3_667 ?
K3 K4 3.645(4) . ?
K3 K3 3.770(6) 3_667 ?
K3 K1 3.787(4) 2_656 ?
K3 In 3.869(3) 3_667 ?
K3 Nb 3.869(3) 3_667 ?
K3 K1 3.881(4) 1_565 ?
K4 As1 3.326(3) 4_666 ?
K4 As2 3.362(3) 1_655 ?
K4 K5 3.530(4) 4_666 ?
K4 As2 3.631(3) 3_667 ?
K4 K2 3.650(4) 1_655 ?
K4 K2 3.840(4) 3_657 ?
K4 K5 3.923(4) 3_657 ?
K4 K1 4.006(4) 4_666 ?
K4 K3 4.021(4) 3_767 ?
K4 K4 4.060(6) 3_767 ?
K5 As1 3.320(3) 2_546 ?
K5 As2 3.413(3) 2_546 ?
K5 K4 3.530(4) 4_565 ?
K5 As3 3.805(3) 3_657 ?
K5 K1 3.841(4) 2_556 ?
K5 As3 3.906(3) 4_565 ?
K5 K4 3.924(4) 3_657 ?
